data_1547525
loop_
_publ_author_name
'Buckley, Laura E. R.'
'Coe, Benjamin J.'
'Rusanova, Daniela'
'Joshi, Vishwas D.'
'S\'anchez, Sergio'
'Jir\'asek, Michael'
'V\'avra, Jan'
'Khobragade, Dushant'
'Severa, Luk\'a\<s'
'C\'isa\<rov\'a, Ivana'
'\<Saman, David'
'Pohl, Radek'
'Clays, Koen'
'Depotter, Griet'
'Brunschwig, Bruce S.'
'Tepl\'y, Filip'

_publ_section_title
;
 Tunable Chiral Second-Order Nonlinear Optical Chromophores Based on
 Helquat Dications.
;
_journal_issue 31
_journal_name_full 'The journal of physical chemistry. A'
_journal_page_first 5842
_journal_page_last 5855
_journal_paper_doi 10.1021/acs.jpca.7b06057
_journal_volume 121
_journal_year 2017
_chemical_compound_source 'synthesized by the authors'
_chemical_formula_moiety 'C37 H34 N2 O, 2(C F3 O3 S)'
_chemical_formula_sum 'C39 H34 F6 N2 O7 S2'
_chemical_formula_weight 820.80
_space_group_crystal_system triclinic
_space_group_IT_number 2
_space_group_name_Hall '-P 1'
_space_group_name_H-M_alt 'P -1'
_symmetry_space_group_name_Hall '-P 1'
_symmetry_space_group_name_H-M 'P -1'
_atom_sites_solution_hydrogens geom
_audit_creation_method SHELXL-2014/7
_cell_angle_alpha 89.660(5)
_cell_angle_beta 89.057(6)
_cell_angle_gamma 76.492(6)
_cell_formula_units_Z 2
_cell_length_a 8.1458(13)
_cell_length_b 14.503(3)
_cell_length_c 15.696(3)
_cell_measurement_reflns_used 1444
_cell_measurement_temperature 150(2)
_cell_measurement_theta_max 22.7597
_cell_measurement_theta_min 2.8883
_cell_volume 1802.8(6)
_computing_cell_refinement 'SAINT V8.37A (Bruker AXS Inc., 2015)'
_computing_data_collection 'Bruker Instrument Service v2010.11.0.0'
_computing_data_reduction 'SAINT V8.37A (Bruker AXS Inc., 2015)'
_computing_structure_refinement 'SHELXL-2014/7 (Sheldrick, 2014)'
_computing_structure_solution 'XT, VERSION 2014/5'
_diffrn_ambient_temperature 150(2)
_diffrn_measured_fraction_theta_full 0.999
_diffrn_measured_fraction_theta_max 0.999
_diffrn_measurement_device_type 'Bruker APEX-II CCD'
_diffrn_measurement_method '\f and \w scans'
_diffrn_radiation_type MoK\a
_diffrn_radiation_wavelength 0.71073
_diffrn_reflns_av_R_equivalents 0.0722
_diffrn_reflns_av_unetI/netI 0.0873
_diffrn_reflns_Laue_measured_fraction_full 0.999
_diffrn_reflns_Laue_measured_fraction_max 0.999
_diffrn_reflns_limit_h_max 9
_diffrn_reflns_limit_h_min -9
_diffrn_reflns_limit_k_max 17
_diffrn_reflns_limit_k_min -17
_diffrn_reflns_limit_l_max 18
_diffrn_reflns_limit_l_min -18
_diffrn_reflns_number 13233
_diffrn_reflns_point_group_measured_fraction_full 0.999
_diffrn_reflns_point_group_measured_fraction_max 0.999
_diffrn_reflns_theta_full 25.016
_diffrn_reflns_theta_max 25.016
_diffrn_reflns_theta_min 2.572
_diffrn_source 'fine-focus sealed tube'
_exptl_absorpt_coefficient_mu 0.234
_exptl_absorpt_correction_T_max 0.97
_exptl_absorpt_correction_T_min 0.93
_exptl_absorpt_correction_type multi-scan
_exptl_absorpt_process_details
;
SADABS-2016/2 - Bruker AXS area detector scaling and absorption correction
;
_exptl_crystal_density_diffrn 1.512
_exptl_crystal_description plate
_exptl_crystal_F_000 848
_exptl_crystal_size_max 0.300
_exptl_crystal_size_mid 0.240
_exptl_crystal_size_min 0.120
_refine_diff_density_max 0.508
_refine_diff_density_min -0.355
_refine_diff_density_rms 0.086
_refine_ls_extinction_method none
_refine_ls_goodness_of_fit_ref 1.033
_refine_ls_hydrogen_treatment constr
_refine_ls_matrix_type full
_refine_ls_number_parameters 508
_refine_ls_number_reflns 6369
_refine_ls_number_restraints 12
_refine_ls_restrained_S_all 1.034
_refine_ls_R_factor_all 0.1099
_refine_ls_R_factor_gt 0.0726
_refine_ls_shift/su_max 0.003
_refine_ls_shift/su_mean 0.000
_refine_ls_structure_factor_coef Fsqd
_refine_ls_weighting_details 'w=1/[\s^2^(Fo^2^)+(0.0986P)^2^+1.3737P] where P=(Fo^2^+2Fc^2^)/3'
_refine_ls_weighting_scheme calc
_refine_ls_wR_factor_gt 0.1798
_refine_ls_wR_factor_ref 0.2063
_reflns_Friedel_coverage 0.000
_reflns_number_gt 4063
_reflns_number_total 6369
_reflns_threshold_expression 'I > 2\s(I)'
_cod_data_source_file jp7b06057_si_003.cif
_cod_data_source_block vdj_201_teply_uochb
_cod_original_cell_volume 1802.8(5)
_cod_database_code 1547525
_shelx_shelxl_version_number 2014/7
_shelx_space_group_comment
;
The symmetry employed for this shelxl refinement is uniquely defined
by the following loop, which should always be used as a source of
symmetry information in preference to the above space-group names.
They are only intended as comments.
;
_shelx_estimated_absorpt_t_min 0.933
_shelx_estimated_absorpt_t_max 0.972

loop_
_space_group_symop_operation_xyz
'x, y, z'
'-x, -y, -z'

loop_
_atom_site_label
_atom_site_type_symbol
_atom_site_fract_x
_atom_site_fract_y
_atom_site_fract_z
_atom_site_U_iso_or_equiv
_atom_site_adp_type
_atom_site_occupancy
_atom_site_site_symmetry_order
_atom_site_calc_flag
_atom_site_refinement_flags_posn
_atom_site_refinement_flags_adp
C1 C 1.1220(4) 0.6049(3) 0.8590(2) 0.0229(8) Uani 1 1 d . .
H1 H 1.1122 0.6235 0.8008 0.027 Uiso 1 1 calc R U
C2 C 1.2208(5) 0.5201(3) 0.8803(3) 0.0251(8) Uani 1 1 d . .
H2 H 1.2778 0.4792 0.8366 0.030 Uiso 1 1 calc R U
C3 C 1.2417(5) 0.4905(3) 0.9663(3) 0.0292(9) Uani 1 1 d . .
H3 H 1.3148 0.4314 0.9804 0.035 Uiso 1 1 calc R U
C4 C 1.1566(5) 0.5473(3) 1.0277(3) 0.0272(9) Uani 1 1 d . .
H4 H 1.1678 0.5264 1.0853 0.033 Uiso 1 1 calc R U
C5 C 1.0517(5) 0.6363(3) 1.0094(2) 0.0214(8) Uani 1 1 d . .
C6 C 0.9662(5) 0.6971(3) 1.0727(3) 0.0268(8) Uani 1 1 d . .
H6 H 0.9658 0.6756 1.1299 0.032 Uiso 1 1 calc R U
C7 C 0.8850(5) 0.7854(3) 1.0528(3) 0.0282(9) Uani 1 1 d . .
H7 H 0.8344 0.8276 1.0969 0.034 Uiso 1 1 calc R U
N8 N 0.8733(4) 0.8161(2) 0.9710(2) 0.0216(7) Uani 1 1 d . .
C9 C 0.8035(6) 0.9182(3) 0.9529(3) 0.0337(10) Uani 1 1 d . .
H9A H 0.7953 0.9555 1.0061 0.040 Uiso 1 1 calc R U
H9B H 0.6892 0.9278 0.9288 0.040 Uiso 1 1 calc R U
C10 C 0.9204(6) 0.9502(3) 0.8899(3) 0.0348(10) Uani 1 1 d . .
H10A H 0.8802 1.0189 0.8786 0.042 Uiso 1 1 calc R U
H10B H 1.0354 0.9389 0.9136 0.042 Uiso 1 1 calc R U
C11 C 0.9246(5) 0.8956(3) 0.8086(3) 0.0237(8) Uani 1 1 d . .
C12 C 0.9315(5) 0.9348(3) 0.7279(3) 0.0325(10) Uani 1 1 d . .
C13 C 0.9164(5) 0.8816(3) 0.6555(3) 0.0329(10) Uani 1 1 d . .
C14 C 0.8881(5) 0.7903(3) 0.6647(2) 0.0262(9) Uani 1 1 d . .
C15 C 0.8772(5) 0.7291(3) 0.5881(3) 0.0335(10) Uani 1 1 d . .
H15A H 0.7615 0.7459 0.5653 0.040 Uiso 1 1 calc R U
H15B H 0.9565 0.7401 0.5428 0.040 Uiso 1 1 calc R U
N17 N 0.7996(4) 0.6127(2) 0.6822(2) 0.0254(7) Uani 1 1 d . .
C16 C 0.9208(5) 0.6276(3) 0.6146(3) 0.0305(9) Uani 1 1 d . .
H16A H 0.9149 0.5866 0.5651 0.037 Uiso 1 1 calc R U
H16B H 1.0373 0.6105 0.6366 0.037 Uiso 1 1 calc R U
C18 C 0.7054(5) 0.5463(3) 0.6765(3) 0.0253(8) Uani 1 1 d . .
C19 C 0.6059(5) 0.5336(3) 0.7456(3) 0.0282(9) Uani 1 1 d . .
H19 H 0.5430 0.4861 0.7438 0.034 Uiso 1 1 calc R U
C20 C 0.5971(5) 0.5890(3) 0.8171(3) 0.0280(9) Uani 1 1 d . .
H20 H 0.5302 0.5789 0.8648 0.034 Uiso 1 1 calc R U
C21 C 0.6861(4) 0.6596(3) 0.8194(2) 0.0224(8) Uani 1 1 d . U
H21 H 0.6759 0.7001 0.8675 0.027 Uiso 1 1 calc R U
C22 C 0.7891(4) 0.6709(2) 0.7517(2) 0.0190(7) Uani 1 1 d . U
C23 C 0.8725(4) 0.7515(3) 0.7458(2) 0.0212(8) Uani 1 1 d . .
C24 C 0.9057(4) 0.8013(3) 0.8188(2) 0.0207(8) Uani 1 1 d . .
C25 C 0.9339(4) 0.7590(3) 0.9046(2) 0.0189(7) Uani 1 1 d . .
C26 C 1.0332(4) 0.6665(2) 0.9220(2) 0.0186(7) Uani 1 1 d . .
C27 C 0.9635(7) 1.0338(3) 0.7174(4) 0.0479(13) Uani 1 1 d . .
H27A H 0.8561 1.0797 0.7081 0.072 Uiso 1 1 calc R U
H27B H 1.0391 1.0345 0.6683 0.072 Uiso 1 1 calc R U
H27C H 1.0158 1.0509 0.7689 0.072 Uiso 1 1 calc R U
C28 C 0.9231(7) 0.9232(4) 0.5665(3) 0.0522(14) Uani 1 1 d . .
H28A H 1.0402 0.9085 0.5453 0.078 Uiso 1 1 calc R U
H28B H 0.8801 0.9922 0.5688 0.078 Uiso 1 1 calc R U
H28C H 0.8535 0.8959 0.5282 0.078 Uiso 1 1 calc R U
C29 C 0.7055(6) 0.4958(3) 0.5953(3) 0.0356(10) Uani 1 1 d . .
H29 H 0.7329 0.5250 0.5444 0.043 Uiso 1 1 calc R U
C30 C 0.6693(7) 0.4119(4) 0.5899(3) 0.0476(12) Uani 1 1 d . .
H30 H 0.6444 0.3821 0.6410 0.057 Uiso 1 1 calc R U
C31 C 0.6658(6) 0.3635(4) 0.5105(4) 0.0483(13) Uani 1 1 d . .
H31 H 0.6889 0.3937 0.4593 0.058 Uiso 1 1 calc R U
C32 C 0.6313(7) 0.2771(4) 0.5052(4) 0.0585(15) Uani 1 1 d . .
H32 H 0.6101 0.2475 0.5571 0.070 Uiso 1 1 calc R U
C33 C 0.6237(6) 0.2253(4) 0.4264(5) 0.0590(17) Uani 1 1 d . .
C34 C 0.6570(7) 0.2581(5) 0.3468(4) 0.0629(17) Uani 1 1 d . .
H34 H 0.6847 0.3180 0.3426 0.075 Uiso 1 1 calc R U
C35 C 0.6516(7) 0.2060(5) 0.2709(5) 0.0698(19) Uani 1 1 d . .
H35 H 0.6763 0.2293 0.2166 0.084 Uiso 1 1 calc R U
C36 C 0.6095(9) 0.1215(5) 0.2798(6) 0.080(2) Uani 1 1 d . .
C37 C 0.5701(7) 0.0840(5) 0.3580(6) 0.074(2) Uani 1 1 d . .
H37 H 0.5373 0.0253 0.3609 0.089 Uiso 1 1 calc R U
C38 C 0.5811(8) 0.1377(5) 0.4340(6) 0.077(2) Uani 1 1 d . .
H38 H 0.5596 0.1138 0.4885 0.093 Uiso 1 1 calc R U
C39 C 0.5517(11) -0.0076(6) 0.2052(8) 0.119(4) Uani 1 1 d . .
H39A H 0.6249 -0.0518 0.2437 0.179 Uiso 1 1 calc R U
H39B H 0.5562 -0.0362 0.1485 0.179 Uiso 1 1 calc R U
H39C H 0.4354 0.0062 0.2273 0.179 Uiso 1 1 calc R U
C40 C 0.8295(7) 0.7416(3) 0.3360(3) 0.0432(11) Uani 1 1 d . .
C41 C 0.4140(6) 0.7504(4) 0.1281(3) 0.0424(11) Uani 1 1 d . .
O1 O 0.6048(7) 0.0732(4) 0.1998(4) 0.0964(17) Uani 1 1 d . .
S1 S 0.82452(16) 0.61740(8) 0.33456(7) 0.0387(3) Uani 1 1 d . .
S2 S 0.38985(13) 0.80046(8) 0.02190(7) 0.0324(3) Uani 1 1 d . .
O11 O 0.9594(5) 0.5777(3) 0.2747(2) 0.0488(9) Uani 1 1 d . .
O12 O 0.6597(5) 0.6172(3) 0.3065(2) 0.0550(10) Uani 1 1 d . .
O13 O 0.8579(6) 0.5898(3) 0.4213(2) 0.0571(10) Uani 1 1 d . .
O21 O 0.4479(8) 0.7205(3) -0.0284(3) 0.109(2) Uani 1 1 d . .
O22 O 0.2138(4) 0.8405(3) 0.0164(3) 0.0600(11) Uani 1 1 d . .
O23 O 0.4846(6) 0.8706(4) 0.0224(3) 0.0871(17) Uani 1 1 d . .
F11 F 0.9724(5) 0.7546(3) 0.3672(2) 0.0747(11) Uani 1 1 d . .
F12 F 0.8131(5) 0.7802(2) 0.25854(18) 0.0602(9) Uani 1 1 d . .
F13 F 0.7064(5) 0.7922(2) 0.3845(2) 0.0761(11) Uani 1 1 d . .
F21 F 0.3435(6) 0.6825(4) 0.1412(3) 0.0977(16) Uani 1 1 d . .
F22 F 0.3727(8) 0.8154(4) 0.1864(3) 0.126(2) Uani 1 1 d . .
F23 F 0.5785(5) 0.7147(3) 0.1430(3) 0.0851(13) Uani 1 1 d . .

loop_
_atom_site_aniso_label
_atom_site_aniso_U_11
_atom_site_aniso_U_22
_atom_site_aniso_U_33
_atom_site_aniso_U_23
_atom_site_aniso_U_13
_atom_site_aniso_U_12
C1 0.0200(17) 0.0270(19) 0.0230(19) 0.0016(16) -0.0049(14) -0.0079(15)
C2 0.0240(18) 0.0210(19) 0.029(2) -0.0019(16) -0.0015(16) -0.0026(15)
C3 0.028(2) 0.0227(19) 0.036(2) 0.0059(17) -0.0070(17) -0.0034(16)
C4 0.030(2) 0.026(2) 0.025(2) 0.0080(16) -0.0040(16) -0.0045(16)
C5 0.0231(18) 0.0189(18) 0.0235(19) -0.0008(15) -0.0024(14) -0.0075(14)
C6 0.028(2) 0.033(2) 0.021(2) 0.0012(16) -0.0045(16) -0.0107(17)
C7 0.032(2) 0.032(2) 0.021(2) -0.0060(16) -0.0016(16) -0.0081(17)
N8 0.0193(15) 0.0201(15) 0.0242(17) 0.0005(13) -0.0023(12) -0.0024(12)
C9 0.042(2) 0.027(2) 0.029(2) -0.0016(17) -0.0011(18) -0.0017(18)
C10 0.045(2) 0.0151(18) 0.044(3) 0.0062(18) -0.011(2) -0.0057(17)
C11 0.0219(18) 0.0191(18) 0.030(2) 0.0068(16) 0.0001(15) -0.0044(14)
C12 0.024(2) 0.021(2) 0.051(3) 0.0114(19) 0.0047(18) -0.0034(16)
C13 0.031(2) 0.032(2) 0.031(2) 0.0115(18) 0.0026(17) 0.0022(17)
C14 0.0250(19) 0.031(2) 0.0204(19) 0.0055(16) -0.0004(15) -0.0018(16)
C15 0.034(2) 0.045(3) 0.022(2) 0.0155(19) 0.0005(17) -0.0113(19)
N17 0.0236(16) 0.0372(19) 0.0156(16) -0.0014(14) -0.0038(12) -0.0071(14)
C16 0.029(2) 0.045(2) 0.020(2) -0.0024(18) 0.0039(16) -0.0136(18)
C18 0.0240(18) 0.0251(19) 0.027(2) 0.0006(16) -0.0058(15) -0.0065(15)
C19 0.0251(19) 0.028(2) 0.034(2) 0.0064(17) -0.0103(17) -0.0100(16)
C20 0.0208(18) 0.042(2) 0.022(2) 0.0039(17) -0.0042(15) -0.0083(17)
C21 0.0214(15) 0.0200(16) 0.0252(17) 0.0045(14) -0.0092(13) -0.0032(13)
C22 0.0133(14) 0.0210(16) 0.0208(16) 0.0027(13) -0.0042(12) 0.0003(12)
C23 0.0159(17) 0.0216(18) 0.0249(19) 0.0071(15) -0.0055(14) -0.0015(14)
C24 0.0149(16) 0.0184(17) 0.027(2) 0.0048(15) -0.0021(14) 0.0002(13)
C25 0.0139(16) 0.0221(18) 0.0237(19) 0.0010(15) -0.0031(14) -0.0100(14)
C26 0.0161(16) 0.0156(17) 0.0244(19) 0.0023(14) -0.0027(14) -0.0044(13)
C27 0.053(3) 0.030(2) 0.061(3) 0.012(2) 0.009(2) -0.011(2)
C28 0.064(3) 0.046(3) 0.042(3) 0.019(2) 0.008(2) -0.007(3)
C29 0.037(2) 0.044(3) 0.030(2) -0.0039(19) -0.0056(18) -0.017(2)
C30 0.051(3) 0.060(3) 0.039(3) -0.012(2) 0.003(2) -0.029(3)
C31 0.039(3) 0.056(3) 0.049(3) -0.016(3) -0.001(2) -0.011(2)
C32 0.054(3) 0.049(3) 0.073(4) -0.017(3) -0.004(3) -0.012(3)
C33 0.036(3) 0.053(3) 0.088(5) -0.033(3) -0.003(3) -0.010(2)
C34 0.048(3) 0.062(4) 0.073(4) -0.024(3) -0.027(3) -0.001(3)
C35 0.051(3) 0.064(4) 0.083(5) -0.031(3) -0.008(3) 0.011(3)
C36 0.065(4) 0.066(4) 0.096(6) -0.019(4) -0.029(4) 0.013(3)
C37 0.046(3) 0.046(3) 0.127(7) -0.025(4) -0.015(4) -0.002(3)
C38 0.060(4) 0.057(4) 0.111(6) -0.032(4) -0.023(4) -0.002(3)
C39 0.086(6) 0.059(5) 0.208(12) -0.018(6) -0.058(7) -0.004(4)
C40 0.065(3) 0.039(3) 0.027(2) -0.003(2) -0.008(2) -0.014(2)
C41 0.043(3) 0.049(3) 0.034(3) -0.013(2) 0.005(2) -0.009(2)
O1 0.091(4) 0.094(4) 0.097(4) -0.032(3) -0.011(3) -0.007(3)
S1 0.0564(7) 0.0372(6) 0.0241(6) -0.0001(4) -0.0051(5) -0.0140(5)
S2 0.0268(5) 0.0324(6) 0.0366(6) 0.0033(4) -0.0011(4) -0.0042(4)
O11 0.061(2) 0.046(2) 0.0357(18) -0.0025(15) -0.0093(16) -0.0027(16)
O12 0.052(2) 0.070(3) 0.049(2) -0.0047(19) -0.0016(17) -0.0247(19)
O13 0.098(3) 0.046(2) 0.0293(18) 0.0089(16) -0.0120(18) -0.022(2)
O21 0.188(6) 0.061(3) 0.037(2) -0.007(2) 0.028(3) 0.049(3)
O22 0.0367(19) 0.066(3) 0.076(3) 0.018(2) -0.0206(18) -0.0068(17)
O23 0.070(3) 0.106(4) 0.108(4) 0.055(3) -0.041(3) -0.064(3)
F11 0.102(3) 0.070(2) 0.066(2) -0.0009(18) -0.020(2) -0.047(2)
F12 0.101(3) 0.0452(17) 0.0344(16) 0.0069(13) -0.0036(16) -0.0169(17)
F13 0.117(3) 0.0488(19) 0.050(2) -0.0118(15) 0.013(2) 0.0063(19)
F21 0.112(3) 0.133(4) 0.078(3) 0.064(3) -0.041(2) -0.088(3)
F22 0.192(6) 0.115(4) 0.044(2) -0.024(2) -0.003(3) 0.019(4)
F23 0.057(2) 0.110(3) 0.086(3) 0.038(2) -0.0309(19) -0.013(2)

loop_
_atom_type_symbol
_atom_type_description
_atom_type_scat_dispersion_real
_atom_type_scat_dispersion_imag
_atom_type_scat_source
C C 0.0033 0.0016 'International Tables Vol C Tables 4.2.6.8 and 6.1.1.4'
H H 0.0000 0.0000 'International Tables Vol C Tables 4.2.6.8 and 6.1.1.4'
N N 0.0061 0.0033 'International Tables Vol C Tables 4.2.6.8 and 6.1.1.4'
O O 0.0106 0.0060 'International Tables Vol C Tables 4.2.6.8 and 6.1.1.4'
F F 0.0171 0.0103 'International Tables Vol C Tables 4.2.6.8 and 6.1.1.4'
S S 0.1246 0.1234 'International Tables Vol C Tables 4.2.6.8 and 6.1.1.4'

loop_
_geom_angle_atom_site_label_1
_geom_angle_atom_site_label_2
_geom_angle_atom_site_label_3
_geom_angle
C2 C1 C26 120.8(4)
C2 C1 H1 119.6
C26 C1 H1 119.6
C1 C2 C3 121.5(4)
C1 C2 H2 119.3
C3 C2 H2 119.3
C4 C3 C2 119.1(4)
C4 C3 H3 120.5
C2 C3 H3 120.5
C3 C4 C5 121.9(4)
C3 C4 H4 119.0
C5 C4 H4 119.0
C6 C5 C4 122.6(4)
C6 C5 C26 118.7(3)
C4 C5 C26 118.6(3)
C7 C6 C5 120.1(4)
C7 C6 H6 120.0
C5 C6 H6 120.0
C6 C7 N8 121.4(4)
C6 C7 H7 119.3
N8 C7 H7 119.3
C25 N8 C7 122.7(3)
C25 N8 C9 117.7(3)
C7 N8 C9 119.4(3)
N8 C9 C10 108.0(3)
N8 C9 H9A 110.1
C10 C9 H9A 110.1
N8 C9 H9B 110.1
C10 C9 H9B 110.1
H9A C9 H9B 108.4
C11 C10 C9 109.0(3)
C11 C10 H10A 109.9
C9 C10 H10A 109.9
C11 C10 H10B 109.9
C9 C10 H10B 109.9
H10A C10 H10B 108.3
C12 C11 C24 120.8(4)
C12 C11 C10 123.8(4)
C24 C11 C10 115.1(3)
C11 C12 C13 119.9(4)
C11 C12 C27 120.5(4)
C13 C12 C27 119.5(4)
C12 C13 C14 119.8(4)
C12 C13 C28 120.8(4)
C14 C13 C28 119.3(4)
C13 C14 C23 120.9(4)
C13 C14 C15 121.5(4)
C23 C14 C15 117.5(4)
C16 C15 C14 109.0(3)
C16 C15 H15A 109.9
C14 C15 H15A 109.9
C16 C15 H15B 109.9
C14 C15 H15B 109.9
H15A C15 H15B 108.3
C18 N17 C22 122.0(3)
C18 N17 C16 123.2(3)
C22 N17 C16 114.7(3)
N17 C16 C15 108.9(3)
N17 C16 H16A 109.9
C15 C16 H16A 109.9
N17 C16 H16B 109.9
C15 C16 H16B 109.9
H16A C16 H16B 108.3
N17 C18 C19 118.4(4)
N17 C18 C29 118.8(4)
C19 C18 C29 122.6(4)
C20 C19 C18 120.6(4)
C20 C19 H19 119.7
C18 C19 H19 119.7
C19 C20 C21 119.9(4)
C19 C20 H20 120.0
C21 C20 H20 120.0
C22 C21 C20 119.7(4)
C22 C21 H21 120.1
C20 C21 H21 120.1
N17 C22 C21 119.1(3)
N17 C22 C23 118.0(3)
C21 C22 C23 122.4(3)
C14 C23 C24 119.0(3)
C14 C23 C22 117.5(3)
C24 C23 C22 122.4(3)
C11 C24 C23 118.7(3)
C11 C24 C25 117.1(3)
C23 C24 C25 124.1(3)
N8 C25 C26 118.3(3)
N8 C25 C24 116.6(3)
C26 C25 C24 124.7(3)
C1 C26 C25 123.8(3)
C1 C26 C5 118.1(3)
C25 C26 C5 118.1(3)
C12 C27 H27A 109.5
C12 C27 H27B 109.5
H27A C27 H27B 109.5
C12 C27 H27C 109.5
H27A C27 H27C 109.5
H27B C27 H27C 109.5
C13 C28 H28A 109.5
C13 C28 H28B 109.5
H28A C28 H28B 109.5
C13 C28 H28C 109.5
H28A C28 H28C 109.5
H28B C28 H28C 109.5
C30 C29 C18 123.2(4)
C30 C29 H29 118.4
C18 C29 H29 118.4
C29 C30 C31 123.2(5)
C29 C30 H30 118.4
C31 C30 H30 118.4
C32 C31 C30 123.2(6)
C32 C31 H31 118.4
C30 C31 H31 118.4
C31 C32 C33 125.5(6)
C31 C32 H32 117.3
C33 C32 H32 117.3
C34 C33 C38 119.4(6)
C34 C33 C32 123.6(6)
C38 C33 C32 116.9(7)
C33 C34 C35 122.9(7)
C33 C34 H34 118.6
C35 C34 H34 118.6
C36 C35 C34 116.6(8)
C36 C35 H35 121.7
C34 C35 H35 121.7
C35 C36 C37 124.2(7)
C35 C36 O1 113.4(8)
C37 C36 O1 122.4(7)
C36 C37 C38 117.6(7)
C36 C37 H37 121.2
C38 C37 H37 121.2
C33 C38 C37 119.2(8)
C33 C38 H38 120.4
C37 C38 H38 120.4
O1 C39 H39A 109.5
O1 C39 H39B 109.5
H39A C39 H39B 109.5
O1 C39 H39C 109.5
H39A C39 H39C 109.5
H39B C39 H39C 109.5
F11 C40 F13 106.2(4)
F11 C40 F12 107.3(4)
F13 C40 F12 107.1(4)
F11 C40 S1 111.9(4)
F13 C40 S1 111.7(4)
F12 C40 S1 112.2(3)
F21 C41 F22 111.7(5)
F21 C41 F23 105.4(5)
F22 C41 F23 102.3(5)
F21 C41 S2 115.1(4)
F22 C41 S2 111.8(4)
F23 C41 S2 109.5(3)
C39 O1 C36 115.3(8)
O12 S1 O13 115.3(3)
O12 S1 O11 114.9(2)
O13 S1 O11 114.9(2)
O12 S1 C40 104.4(2)
O13 S1 C40 102.4(2)
O11 S1 C40 102.5(2)
O21 S2 O23 118.3(4)
O21 S2 O22 114.4(4)
O23 S2 O22 112.1(3)
O21 S2 C41 101.7(3)
O23 S2 C41 104.2(3)
O22 S2 C41 103.8(2)

loop_
_geom_bond_atom_site_label_1
_geom_bond_atom_site_label_2
_geom_bond_distance
C1 C2 1.347(5)
C1 C26 1.408(5)
C1 H1 0.9500
C2 C3 1.414(6)
C2 H2 0.9500
C3 C4 1.345(6)
C3 H3 0.9500
C4 C5 1.403(5)
C4 H4 0.9500
C5 C6 1.397(5)
C5 C26 1.437(5)
C6 C7 1.334(6)
C6 H6 0.9500
C7 N8 1.354(5)
C7 H7 0.9500
N8 C25 1.349(5)
N8 C9 1.485(5)
C9 C10 1.505(6)
C9 H9A 0.9900
C9 H9B 0.9900
C10 C11 1.501(6)
C10 H10A 0.9900
C10 H10B 0.9900
C11 C12 1.391(6)
C11 C24 1.420(5)
C12 C13 1.401(7)
C12 C27 1.526(6)
C13 C14 1.402(6)
C13 C28 1.524(6)
C14 C23 1.405(5)
C14 C15 1.513(6)
C15 C16 1.491(6)
C15 H15A 0.9900
C15 H15B 0.9900
N17 C18 1.368(5)
N17 C22 1.373(5)
N17 C16 1.486(5)
C16 H16A 0.9900
C16 H16B 0.9900
C18 C19 1.381(6)
C18 C29 1.474(6)
C19 C20 1.375(6)
C19 H19 0.9500
C20 C21 1.387(6)
C20 H20 0.9500
C21 C22 1.376(5)
C21 H21 0.9500
C22 C23 1.485(5)
C23 C24 1.421(5)
C24 C25 1.475(5)
C25 C26 1.422(5)
C27 H27A 0.9800
C27 H27B 0.9800
C27 H27C 0.9800
C28 H28A 0.9800
C28 H28B 0.9800
C28 H28C 0.9800
C29 C30 1.320(7)
C29 H29 0.9500
C30 C31 1.439(7)
C30 H30 0.9500
C31 C32 1.350(8)
C31 H31 0.9500
C32 C33 1.460(8)
C32 H32 0.9500
C33 C34 1.379(10)
C33 C38 1.397(9)
C34 C35 1.422(8)
C34 H34 0.9500
C35 C36 1.354(11)
C35 H35 0.9500
C36 C37 1.403(11)
C36 O1 1.447(9)
C37 C38 1.443(10)
C37 H37 0.9500
C38 H38 0.9500
C39 O1 1.342(10)
C39 H39A 0.9800
C39 H39B 0.9800
C39 H39C 0.9800
C40 F11 1.325(6)
C40 F13 1.327(6)
C40 F12 1.330(6)
C40 S1 1.811(5)
C41 F21 1.264(6)
C41 F22 1.301(6)
C41 F23 1.343(6)
C41 S2 1.810(5)
S1 O12 1.420(4)
S1 O13 1.429(3)
S1 O11 1.449(4)
S2 O21 1.391(4)
S2 O23 1.413(4)
S2 O22 1.420(4)
